data_7013049
loop_
_publ_author_name
'Alcazar-Roman, Luis M.'
'O'Keefe, Brendan J.'
'Hillmyer, Marc A.'
'Tolman, William B.'

_publ_section_title
;
 Electronic influence of ligand substituents on the rate of polymerization
 of \e-caprolactone by single-site aluminium alkoxide catalysts
;
_journal_coden_ASTM DTARAF
_journal_issue 15
_journal_name_full 'Dalton Transactions'
_journal_page_first 3082
_journal_page_last 3087
_journal_paper_doi 10.1039/b303760f
_journal_year 2003
_chemical_formula_moiety 'C29 H43 Al Br2 N2 O3, 0.5(C7 H8)'
_chemical_formula_sum 'C32.5 H47 Al Br2 N2 O3'
_chemical_formula_weight 700.52
_chemical_name_common 02180m
_space_group_IT_number 2
_symmetry_cell_setting triclinic
_symmetry_space_group_name_Hall '-P 1'
_symmetry_space_group_name_H-M 'P -1'
_atom_sites_solution_hydrogens geom
_atom_sites_solution_primary direct
_atom_sites_solution_secondary difmap
_audit_creation_method SHELXL-97
_cell_angle_alpha 111.851(2)
_cell_angle_beta 94.902(2)
_cell_angle_gamma 99.557(2)
_cell_formula_units_Z 2
_cell_length_a 10.1742(11)
_cell_length_b 13.0089(14)
_cell_length_c 14.1058(15)
_cell_measurement_reflns_used 3256
_cell_measurement_temperature 173(2)
_cell_volume 1686.5(3)
_computing_cell_refinement 'SAINT, Bruker'
_computing_data_collection 'SMART, Bruker'
_computing_data_reduction 'SAINT, Bruker'
_computing_molecular_graphics 'SHELXTL, Bruker'
_computing_structure_refinement SHELXL-97
_computing_structure_solution SHELXS-97
_diffrn_ambient_temperature 173(2)
_diffrn_measured_fraction_theta_full 0.998
_diffrn_measured_fraction_theta_max 0.998
_diffrn_measurement_device_type 'Bruker SMART Platform CCD'
_diffrn_measurement_method 'area detector, omega scans'
_diffrn_radiation_monochromator graphite
_diffrn_radiation_source 'fine-focus sealed tube'
_diffrn_radiation_type MoK\a
_diffrn_radiation_wavelength 0.71073
_diffrn_reflns_av_R_equivalents 0.0287
_diffrn_reflns_av_sigmaI/netI 0.0342
_diffrn_reflns_limit_h_max 12
_diffrn_reflns_limit_h_min -12
_diffrn_reflns_limit_k_max 15
_diffrn_reflns_limit_k_min -15
_diffrn_reflns_limit_l_max 16
_diffrn_reflns_limit_l_min -16
_diffrn_reflns_number 16745
_diffrn_reflns_theta_full 25.06
_diffrn_reflns_theta_max 25.06
_diffrn_reflns_theta_min 1.58
_exptl_absorpt_coefficient_mu 2.463
_exptl_absorpt_correction_T_max 1.000000
_exptl_absorpt_correction_T_min 0.820246
_exptl_absorpt_correction_type multi-scan
_exptl_absorpt_process_details 'SADABS, R. Blessing, 1995'
_exptl_crystal_colour colorless
_exptl_crystal_density_diffrn 1.379
_exptl_crystal_density_method 'not measured'
_exptl_crystal_description block
_exptl_crystal_F_000 726
_exptl_crystal_size_max 0.6
_exptl_crystal_size_mid 0.5
_exptl_crystal_size_min 0.5
_refine_diff_density_max 0.689
_refine_diff_density_min -0.487
_refine_diff_density_rms 0.057
_refine_ls_extinction_method none
_refine_ls_goodness_of_fit_ref 1.025
_refine_ls_hydrogen_treatment mixed
_refine_ls_matrix_type full
_refine_ls_number_parameters 377
_refine_ls_number_reflns 5965
_refine_ls_number_restraints 52
_refine_ls_restrained_S_all 1.031
_refine_ls_R_factor_all 0.0493
_refine_ls_R_factor_gt 0.0342
_refine_ls_shift/su_max 0.000
_refine_ls_shift/su_mean 0.000
_refine_ls_structure_factor_coef Fsqd
_refine_ls_weighting_details 'calc w=1/[\s^2^(Fo^2^)+(0.0453P)^2^+0.8459P] where P=(Fo^2^+2Fc^2^)/3'
_refine_ls_weighting_scheme calc
_refine_ls_wR_factor_gt 0.0831
_refine_ls_wR_factor_ref 0.0892
_reflns_number_gt 4725
_reflns_number_total 5965
_reflns_threshold_expression >2sigma(I)
_cod_data_source_file b303760f.txt
_cod_data_source_block 3c
_cod_original_sg_symbol_H-M P-1
_cod_original_formula_sum 'C32.50 H47 Al Br2 N2 O3'
_cod_database_code 7013049

loop_
_symmetry_equiv_pos_as_xyz
'x, y, z'
'-x, -y, -z'

loop_
_atom_site_label
_atom_site_type_symbol
_atom_site_fract_x
_atom_site_fract_y
_atom_site_fract_z
_atom_site_U_iso_or_equiv
_atom_site_adp_type
_atom_site_occupancy
_atom_site_symmetry_multiplicity
_atom_site_calc_flag
_atom_site_refinement_flags
_atom_site_disorder_assembly
_atom_site_disorder_group
Al1 Al 0.70420(7) 0.29631(6) 0.10137(6) 0.02495(18) Uani 1 1 d . . .
Br1 Br 0.45333(4) 0.80717(3) 0.39576(2) 0.04629(11) Uani 1 1 d . . .
Br2 Br 0.24240(3) 0.02992(3) 0.35450(3) 0.05247(12) Uani 1 1 d . . .
N1 N 0.4936(2) 0.30052(18) 0.10201(16) 0.0262(5) Uani 1 1 d . . .
N2 N 0.6498(2) 0.29725(19) -0.04523(16) 0.0311(5) Uani 1 1 d . . .
O1 O 0.86236(18) 0.28377(16) 0.06589(15) 0.0345(4) Uani 1 1 d . . .
O2 O 0.74543(17) 0.43525(15) 0.19773(13) 0.0301(4) Uani 1 1 d . . .
O3 O 0.67479(17) 0.17928(15) 0.13913(14) 0.0289(4) Uani 1 1 d . . .
C1 C 0.9639(3) 0.2349(3) 0.0932(2) 0.0424(7) Uani 1 1 d . . .
H1A H 0.9267 0.1903 0.1329 0.051 Uiso 1 1 calc R . .
C2 C 1.0037(4) 0.1546(3) -0.0024(3) 0.0676(11) Uani 1 1 d . . .
H2A H 0.9240 0.0968 -0.0449 0.101 Uiso 1 1 calc R . .
H2B H 1.0715 0.1178 0.0175 0.101 Uiso 1 1 calc R . .
H2C H 1.0416 0.1967 -0.0422 0.101 Uiso 1 1 calc R . .
C3 C 1.0824(4) 0.3247(4) 0.1618(4) 0.0806(14) Uani 1 1 d . . .
H3A H 1.0534 0.3729 0.2248 0.121 Uiso 1 1 calc R . .
H3B H 1.1189 0.3711 0.1251 0.121 Uiso 1 1 calc R . .
H3C H 1.1523 0.2889 0.1804 0.121 Uiso 1 1 calc R . .
C4 C 0.4483(3) 0.3441(2) 0.0248(2) 0.0329(6) Uani 1 1 d . . .
H4A H 0.4813 0.4273 0.0518 0.039 Uiso 1 1 calc R . .
H4B H 0.3484 0.3273 0.0103 0.039 Uiso 1 1 calc R . .
C5 C 0.5031(3) 0.2879(3) -0.0728(2) 0.0364(7) Uani 1 1 d . . .
H5A H 0.4565 0.2072 -0.1072 0.044 Uiso 1 1 calc R . .
H5B H 0.4878 0.3255 -0.1210 0.044 Uiso 1 1 calc R . .
C6 C 0.6920(4) 0.2031(3) -0.1279(2) 0.0550(9) Uani 1 1 d . . .
H6A H 0.6631 0.2039 -0.1956 0.083 Uiso 1 1 calc R . .
H6B H 0.6501 0.1303 -0.1265 0.083 Uiso 1 1 calc R . .
H6C H 0.7905 0.2135 -0.1157 0.083 Uiso 1 1 calc R . .
C7 C 0.7257(3) 0.4062(3) -0.0428(2) 0.0423(7) Uani 1 1 d . . .
H7A H 0.7060 0.4097 -0.1106 0.063 Uiso 1 1 calc R . .
H7B H 0.8228 0.4116 -0.0260 0.063 Uiso 1 1 calc R . .
H7C H 0.6986 0.4694 0.0100 0.063 Uiso 1 1 calc R . .
C8 C 0.4722(3) 0.3728(2) 0.2072(2) 0.0294(6) Uani 1 1 d . . .
H8A H 0.5039 0.3416 0.2570 0.035 Uiso 1 1 calc R . .
H8B H 0.3743 0.3694 0.2070 0.035 Uiso 1 1 calc R . .
C9 C 0.5440(3) 0.4944(2) 0.24320(19) 0.0263(6) Uani 1 1 d . . .
C10 C 0.6826(3) 0.5202(2) 0.24203(19) 0.0276(6) Uani 1 1 d . . .
C11 C 0.7565(3) 0.6336(2) 0.2900(2) 0.0315(6) Uani 1 1 d . . .
C12 C 0.6839(3) 0.7166(2) 0.3349(2) 0.0347(7) Uani 1 1 d . . .
H12A H 0.7306 0.7936 0.3679 0.042 Uiso 1 1 calc R . .
C13 C 0.5471(3) 0.6903(2) 0.3328(2) 0.0320(6) Uani 1 1 d . . .
C14 C 0.4754(3) 0.5803(2) 0.2881(2) 0.0308(6) Uani 1 1 d . . .
H14A H 0.3808 0.5630 0.2878 0.037 Uiso 1 1 calc R . .
C15 C 0.9101(3) 0.6635(2) 0.2983(2) 0.0425(7) Uani 1 1 d . . .
C16 C 0.9524(4) 0.6239(3) 0.1910(3) 0.0585(10) Uani 1 1 d . . .
H16A H 0.9296 0.5409 0.1584 0.088 Uiso 1 1 calc R . .
H16B H 1.0500 0.6507 0.1979 0.088 Uiso 1 1 calc R . .
H16C H 0.9046 0.6548 0.1480 0.088 Uiso 1 1 calc R . .
C17 C 0.9752(3) 0.6073(3) 0.3626(3) 0.0537(9) Uani 1 1 d . . .
H17A H 0.9390 0.5253 0.3312 0.081 Uiso 1 1 calc R . .
H17B H 0.9549 0.6381 0.4332 0.081 Uiso 1 1 calc R . .
H17C H 1.0732 0.6226 0.3645 0.081 Uiso 1 1 calc R . .
C18 C 0.9668(4) 0.7925(3) 0.3532(3) 0.0657(11) Uani 1 1 d . . .
H18A H 0.9458 0.8195 0.4237 0.099 Uiso 1 1 calc R . .
H18B H 0.9258 0.8315 0.3148 0.099 Uiso 1 1 calc R . .
H18C H 1.0650 0.8085 0.3559 0.099 Uiso 1 1 calc R . .
C19 C 0.4146(3) 0.1823(2) 0.0737(2) 0.0317(6) Uani 1 1 d . . .
H19A H 0.3169 0.1811 0.0629 0.038 Uiso 1 1 calc R . .
H19B H 0.4370 0.1312 0.0080 0.038 Uiso 1 1 calc R . .
C20 C 0.4454(3) 0.1401(2) 0.1566(2) 0.0296(6) Uani 1 1 d . . .
C21 C 0.5808(3) 0.1408(2) 0.1862(2) 0.0277(6) Uani 1 1 d . . .
C22 C 0.6153(3) 0.1018(2) 0.2646(2) 0.0284(6) Uani 1 1 d . . .
C23 C 0.5112(3) 0.0693(2) 0.3125(2) 0.0326(6) Uani 1 1 d . . .
H23A H 0.5315 0.0433 0.3656 0.039 Uiso 1 1 calc R . .
C24 C 0.3798(3) 0.0737(2) 0.2849(2) 0.0348(7) Uani 1 1 d . . .
C25 C 0.3443(3) 0.1075(2) 0.2064(2) 0.0341(6) Uani 1 1 d . . .
H25A H 0.2530 0.1084 0.1867 0.041 Uiso 1 1 calc R . .
C26 C 0.7611(3) 0.0963(2) 0.2964(2) 0.0326(6) Uani 1 1 d . . .
C27 C 0.7734(3) 0.0504(3) 0.3814(3) 0.0479(8) Uani 1 1 d . . .
H27A H 0.8676 0.0468 0.3981 0.072 Uiso 1 1 calc R . .
H27B H 0.7160 -0.0257 0.3571 0.072 Uiso 1 1 calc R . .
H27C H 0.7445 0.1007 0.4433 0.072 Uiso 1 1 calc R . .
C28 C 0.8524(3) 0.2154(2) 0.3389(2) 0.0399(7) Uani 1 1 d . . .
H28A H 0.9466 0.2100 0.3526 0.060 Uiso 1 1 calc R . .
H28B H 0.8256 0.2627 0.4034 0.060 Uiso 1 1 calc R . .
H28C H 0.8434 0.2495 0.2880 0.060 Uiso 1 1 calc R . .
C29 C 0.8109(3) 0.0158(2) 0.2025(2) 0.0385(7) Uani 1 1 d . . .
H29A H 0.9064 0.0174 0.2211 0.058 Uiso 1 1 calc R . .
H29B H 0.8000 0.0403 0.1450 0.058 Uiso 1 1 calc R . .
H29C H 0.7579 -0.0614 0.1817 0.058 Uiso 1 1 calc R . .
C1S C 0.5869(6) 0.4900(6) 0.5006(7) 0.059(2) Uiso 0.352(6) 1 d PGDU A -1
C2S C 0.4853(7) 0.3923(5) 0.4614(6) 0.038(2) Uiso 0.352(6) 1 d PGDU A -1
H2S H 0.5079 0.3199 0.4370 0.046 Uiso 0.352(6) 1 calc PR A -1
C3S C 0.3507(7) 0.4006(5) 0.4580(6) 0.051(2) Uiso 0.352(6) 1 d PGDU A -1
H3S H 0.2813 0.3338 0.4312 0.061 Uiso 0.352(6) 1 calc PR A -1
C4S C 0.3176(6) 0.5065(6) 0.4937(7) 0.075(4) Uiso 0.352(6) 1 d PGDU A -1
H4S H 0.2256 0.5121 0.4913 0.090 Uiso 0.352(6) 1 calc PR A -1
C5S C 0.4192(8) 0.6042(5) 0.5329(6) 0.045(2) Uiso 0.352(6) 1 d PGDU A -1
H5S H 0.3966 0.6766 0.5573 0.054 Uiso 0.352(6) 1 calc PR A -1
C6S C 0.5539(7) 0.5959(5) 0.5364(6) 0.050(3) Uiso 0.352(6) 1 d PGDU A -1
H6S H 0.6233 0.6627 0.5631 0.061 Uiso 0.352(6) 1 calc PR A -1
C7S C 0.7135(18) 0.4838(10) 0.5030(16) 0.107(6) Uiso 0.352(6) 1 d PDU A -1
H7S1 H 0.7703 0.5604 0.5326 0.161 Uiso 0.352(6) 1 calc PR A -1
H7S2 H 0.7301 0.4438 0.4326 0.161 Uiso 0.352(6) 1 calc PR A -1
H7S3 H 0.7352 0.4424 0.5458 0.161 Uiso 0.352(6) 1 calc PR A -1
C1S' C 0.5194(19) 0.4747(11) 0.4923(15) 0.060(4) Uiso 0.148(6) 1 d PGDU A -2
C2S' C 0.418(2) 0.3766(9) 0.4521(14) 0.045(4) Uiso 0.148(6) 1 d PGDU A -2
H2S' H 0.4417 0.3044 0.4297 0.054 Uiso 0.148(6) 1 calc PR A -2
C3S' C 0.284(2) 0.3840(11) 0.4445(14) 0.049(4) Uiso 0.148(6) 1 d PGDU A -2
H3S' H 0.2146 0.3169 0.4169 0.059 Uiso 0.148(6) 1 calc PR A -2
C4S' C 0.2495(19) 0.4895(13) 0.4771(15) 0.066(5) Uiso 0.148(6) 1 d PGDU A -2
H4S' H 0.1573 0.4946 0.4719 0.079 Uiso 0.148(6) 1 calc PR A -2
C5S' C 0.350(2) 0.5877(11) 0.5174(14) 0.047(4) Uiso 0.148(6) 1 d PGDU A -2
H5S' H 0.3272 0.6598 0.5397 0.057 Uiso 0.148(6) 1 calc PR A -2
C6S' C 0.485(2) 0.5803(10) 0.5250(14) 0.030(4) Uiso 0.148(6) 1 d PGDU A -2
H6S' H 0.5543 0.6473 0.5525 0.037 Uiso 0.148(6) 1 calc PR A -2
C7S' C 0.645(3) 0.4668(18) 0.489(4) 0.109(9) Uiso 0.148(6) 1 d PDU A -2
H7S4 H 0.7031 0.5429 0.5181 0.164 Uiso 0.148(6) 1 calc PR A -2
H7S5 H 0.6565 0.4281 0.4166 0.164 Uiso 0.148(6) 1 calc PR A -2
H7S6 H 0.6698 0.4235 0.5288 0.164 Uiso 0.148(6) 1 calc PR A -2

loop_
_atom_site_aniso_label
_atom_site_aniso_U_11
_atom_site_aniso_U_22
_atom_site_aniso_U_33
_atom_site_aniso_U_23
_atom_site_aniso_U_13
_atom_site_aniso_U_12
Al1 0.0218(4) 0.0272(4) 0.0251(4) 0.0095(3) 0.0043(3) 0.0047(3)
Br1 0.0634(2) 0.03777(18) 0.04085(18) 0.01196(14) 0.01693(15) 0.02328(15)
Br2 0.0471(2) 0.0517(2) 0.0692(2) 0.03173(18) 0.03083(17) 0.00903(16)
N1 0.0244(11) 0.0271(11) 0.0263(11) 0.0103(9) 0.0026(9) 0.0042(9)
N2 0.0351(13) 0.0320(12) 0.0245(11) 0.0083(10) 0.0058(10) 0.0085(10)
O1 0.0274(10) 0.0417(11) 0.0408(11) 0.0195(9) 0.0133(8) 0.0122(9)
O2 0.0232(10) 0.0300(10) 0.0314(10) 0.0063(8) 0.0057(8) 0.0036(8)
O3 0.0232(9) 0.0324(10) 0.0350(10) 0.0165(8) 0.0067(8) 0.0075(8)
C1 0.0225(15) 0.056(2) 0.0547(19) 0.0251(16) 0.0120(13) 0.0119(14)
C2 0.054(2) 0.063(2) 0.080(3) 0.013(2) 0.012(2) 0.0324(19)
C3 0.036(2) 0.077(3) 0.104(3) 0.009(3) -0.007(2) 0.018(2)
C4 0.0268(15) 0.0388(16) 0.0357(15) 0.0178(13) 0.0001(12) 0.0088(12)
C5 0.0377(17) 0.0403(16) 0.0298(15) 0.0146(13) -0.0027(12) 0.0062(13)
C6 0.075(2) 0.058(2) 0.0262(16) 0.0020(15) 0.0100(16) 0.0306(19)
C7 0.0423(18) 0.0526(19) 0.0422(17) 0.0303(16) 0.0097(14) 0.0083(15)
C8 0.0255(14) 0.0307(14) 0.0333(15) 0.0134(12) 0.0081(11) 0.0059(11)
C9 0.0283(14) 0.0287(14) 0.0231(13) 0.0118(11) 0.0047(11) 0.0050(11)
C10 0.0310(15) 0.0284(14) 0.0230(13) 0.0096(11) 0.0063(11) 0.0054(12)
C11 0.0365(16) 0.0301(15) 0.0262(14) 0.0112(12) 0.0046(12) 0.0023(12)
C12 0.0463(18) 0.0264(14) 0.0269(14) 0.0089(12) 0.0030(13) 0.0008(13)
C13 0.0447(17) 0.0298(15) 0.0246(14) 0.0108(12) 0.0089(12) 0.0141(13)
C14 0.0324(15) 0.0369(16) 0.0276(14) 0.0164(12) 0.0082(11) 0.0092(12)
C15 0.0372(17) 0.0320(16) 0.0456(18) 0.0066(14) 0.0059(14) -0.0053(13)
C16 0.045(2) 0.059(2) 0.062(2) 0.0189(18) 0.0214(17) -0.0064(17)
C17 0.0348(18) 0.052(2) 0.059(2) 0.0108(17) -0.0066(16) -0.0005(15)
C18 0.047(2) 0.041(2) 0.086(3) 0.0086(19) 0.0079(19) -0.0120(16)
C19 0.0206(14) 0.0307(15) 0.0382(16) 0.0103(12) -0.0015(11) 0.0012(11)
C20 0.0269(15) 0.0200(13) 0.0372(15) 0.0078(11) 0.0036(12) 0.0020(11)
C21 0.0271(14) 0.0217(13) 0.0307(14) 0.0067(11) 0.0067(11) 0.0031(11)
C22 0.0321(15) 0.0176(12) 0.0317(14) 0.0054(11) 0.0054(11) 0.0048(11)
C23 0.0374(16) 0.0251(14) 0.0352(15) 0.0112(12) 0.0095(12) 0.0063(12)
C24 0.0385(17) 0.0243(14) 0.0417(16) 0.0121(13) 0.0181(13) 0.0029(12)
C25 0.0259(15) 0.0245(14) 0.0490(18) 0.0114(13) 0.0083(13) 0.0037(11)
C26 0.0317(16) 0.0328(15) 0.0345(15) 0.0143(12) 0.0049(12) 0.0080(12)
C27 0.048(2) 0.056(2) 0.051(2) 0.0312(17) 0.0059(15) 0.0176(16)
C28 0.0353(17) 0.0379(17) 0.0392(17) 0.0098(14) -0.0021(13) 0.0054(13)
C29 0.0337(16) 0.0345(16) 0.0457(18) 0.0118(14) 0.0058(13) 0.0128(13)

loop_
_atom_type_symbol
_atom_type_description
_atom_type_scat_dispersion_real
_atom_type_scat_dispersion_imag
_atom_type_scat_source
C C 0.0033 0.0016 'International Tables Vol C Tables 4.2.6.8 and 6.1.1.4'
H H 0.0000 0.0000 'International Tables Vol C Tables 4.2.6.8 and 6.1.1.4'
N N 0.0061 0.0033 'International Tables Vol C Tables 4.2.6.8 and 6.1.1.4'
O O 0.0106 0.0060 'International Tables Vol C Tables 4.2.6.8 and 6.1.1.4'
Al Al 0.0645 0.0514 'International Tables Vol C Tables 4.2.6.8 and 6.1.1.4'
Br Br -0.2901 2.4595 'International Tables Vol C Tables 4.2.6.8 and 6.1.1.4'

loop_
_geom_angle_atom_site_label_1
_geom_angle_atom_site_label_2
_geom_angle_atom_site_label_3
_geom_angle
_geom_angle_site_symmetry_1
_geom_angle_site_symmetry_3
_geom_angle_publ_flag
O1 Al1 O2 99.77(9) . . ?
O1 Al1 O3 98.13(9) . . ?
O2 Al1 O3 119.15(9) . . ?
O1 Al1 N2 85.89(9) . . ?
O2 Al1 N2 111.08(9) . . ?
O3 Al1 N2 127.88(9) . . ?
O1 Al1 N1 164.74(9) . . ?
O2 Al1 N1 89.00(8) . . ?
O3 Al1 N1 88.27(8) . . ?
N2 Al1 N1 79.28(9) . . ?
C4 N1 C8 110.9(2) . . ?
C4 N1 C19 109.5(2) . . ?
C8 N1 C19 108.6(2) . . ?
C4 N1 Al1 109.03(16) . . ?
C8 N1 Al1 110.17(15) . . ?
C19 N1 Al1 108.67(15) . . ?
C5 N2 C7 109.5(2) . . ?
C5 N2 C6 108.3(2) . . ?
C7 N2 C6 107.9(2) . . ?
C5 N2 Al1 113.58(16) . . ?
C7 N2 Al1 106.33(17) . . ?
C6 N2 Al1 111.05(18) . . ?
C1 O1 Al1 133.28(18) . . ?
C10 O2 Al1 138.09(16) . . ?
C21 O3 Al1 134.34(16) . . ?
O1 C1 C3 110.6(3) . . ?
O1 C1 C2 110.1(3) . . ?
C3 C1 C2 111.9(3) . . ?
N1 C4 C5 108.7(2) . . ?
N2 C5 C4 108.4(2) . . ?
N1 C8 C9 113.5(2) . . ?
C14 C9 C10 120.6(2) . . ?
C14 C9 C8 119.6(2) . . ?
C10 C9 C8 119.4(2) . . ?
O2 C10 C9 119.0(2) . . ?
O2 C10 C11 120.5(2) . . ?
C9 C10 C11 120.4(2) . . ?
C12 C11 C10 117.0(2) . . ?
C12 C11 C15 121.3(2) . . ?
C10 C11 C15 121.7(2) . . ?
C13 C12 C11 121.9(3) . . ?
C14 C13 C12 121.4(3) . . ?
C14 C13 Br1 118.5(2) . . ?
C12 C13 Br1 120.1(2) . . ?
C13 C14 C9 118.7(3) . . ?
C11 C15 C17 109.4(2) . . ?
C11 C15 C16 111.0(3) . . ?
C17 C15 C16 109.6(3) . . ?
C11 C15 C18 111.8(3) . . ?
C17 C15 C18 107.2(3) . . ?
C16 C15 C18 107.7(3) . . ?
C20 C19 N1 111.2(2) . . ?
C25 C20 C21 121.3(3) . . ?
C25 C20 C19 121.0(2) . . ?
C21 C20 C19 117.6(2) . . ?
O3 C21 C20 118.5(2) . . ?
O3 C21 C22 121.7(2) . . ?
C20 C21 C22 119.8(2) . . ?
C23 C22 C21 117.3(2) . . ?
C23 C22 C26 121.1(2) . . ?
C21 C22 C26 121.6(2) . . ?
C24 C23 C22 121.8(3) . . ?
C23 C24 C25 121.4(3) . . ?
C23 C24 Br2 119.8(2) . . ?
C25 C24 Br2 118.7(2) . . ?
C24 C25 C20 118.3(3) . . ?
C27 C26 C22 112.2(2) . . ?
C27 C26 C28 107.0(2) . . ?
C22 C26 C28 110.2(2) . . ?
C27 C26 C29 107.1(2) . . ?
C22 C26 C29 109.4(2) . . ?
C28 C26 C29 110.8(2) . . ?
C7S C1S C2S 120.8(4) . . ?
C7S C1S C6S 119.2(4) . . ?
C2S C1S C6S 120.0 . . ?
C1S C2S C3S 120.0 . . ?
C2S C3S C4S 120.0 . . ?
C5S C4S C3S 120.0 . . ?
C4S C5S C6S 120.0 . . ?
C5S C6S C1S 120.0 . . ?
C7S' C1S' C2S' 119.3(5) . . ?
C7S' C1S' C6S' 120.2(5) . . ?
C2S' C1S' C6S' 120.0 . . ?
C1S' C2S' C3S' 120.0 . . ?
C4S' C3S' C2S' 120.0 . . ?
C5S' C4S' C3S' 120.0 . . ?
C4S' C5S' C6S' 120.0 . . ?
C5S' C6S' C1S' 120.0 . . ?

loop_
_geom_bond_atom_site_label_1
_geom_bond_atom_site_label_2
_geom_bond_distance
_geom_bond_site_symmetry_2
_geom_bond_publ_flag
Al1 O1 1.7408(19) . ?
Al1 O2 1.7642(19) . ?
Al1 O3 1.7806(19) . ?
Al1 N2 2.099(2) . ?
Al1 N1 2.153(2) . ?
Br1 C13 1.906(3) . ?
Br2 C24 1.905(3) . ?
N1 C4 1.476(3) . ?
N1 C8 1.489(3) . ?
N1 C19 1.500(3) . ?
N2 C5 1.483(4) . ?
N2 C7 1.484(4) . ?
N2 C6 1.497(4) . ?
O1 C1 1.397(3) . ?
O2 C10 1.345(3) . ?
O3 C21 1.343(3) . ?
C1 C3 1.499(5) . ?
C1 C2 1.503(5) . ?
C4 C5 1.502(4) . ?
C8 C9 1.499(4) . ?
C9 C14 1.395(4) . ?
C9 C10 1.398(4) . ?
C10 C11 1.415(4) . ?
C11 C12 1.396(4) . ?
C11 C15 1.530(4) . ?
C12 C13 1.373(4) . ?
C13 C14 1.371(4) . ?
C15 C17 1.532(5) . ?
C15 C16 1.532(4) . ?
C15 C18 1.545(4) . ?
C19 C20 1.496(4) . ?
C20 C25 1.389(4) . ?
C20 C21 1.402(4) . ?
C21 C22 1.420(4) . ?
C22 C23 1.394(4) . ?
C22 C26 1.533(4) . ?
C23 C24 1.376(4) . ?
C24 C25 1.378(4) . ?
C26 C27 1.531(4) . ?
C26 C28 1.535(4) . ?
C26 C29 1.537(4) . ?
C1S C7S 1.302(17) . ?
C1S C2S 1.3900 . ?
C1S C6S 1.3900 . ?
C2S C3S 1.3900 . ?
C3S C4S 1.3900 . ?
C4S C5S 1.3900 . ?
C5S C6S 1.3900 . ?
C1S' C7S' 1.302(18) . ?
C1S' C2S' 1.3900 . ?
C1S' C6S' 1.3900 . ?
C2S' C3S' 1.3900 . ?
C3S' C4S' 1.3900 . ?
C4S' C5S' 1.3900 . ?
C5S' C6S' 1.3900 . ?

loop_
_geom_torsion_atom_site_label_1
_geom_torsion_atom_site_label_2
_geom_torsion_atom_site_label_3
_geom_torsion_atom_site_label_4
_geom_torsion
_geom_torsion_site_symmetry_1
_geom_torsion_site_symmetry_2
_geom_torsion_site_symmetry_3
_geom_torsion_site_symmetry_4
_geom_torsion_publ_flag
O1 Al1 N1 C4 -34.9(4) . . . . ?
O2 Al1 N1 C4 90.64(17) . . . . ?
O3 Al1 N1 C4 -150.16(17) . . . . ?
N2 Al1 N1 C4 -21.04(17) . . . . ?
O1 Al1 N1 C8 -156.8(3) . . . . ?
O2 Al1 N1 C8 -31.26(17) . . . . ?
O3 Al1 N1 C8 87.94(16) . . . . ?
N2 Al1 N1 C8 -142.94(17) . . . . ?
O1 Al1 N1 C19 84.4(4) . . . . ?
O2 Al1 N1 C19 -150.10(17) . . . . ?
O3 Al1 N1 C19 -30.90(17) . . . . ?
N2 Al1 N1 C19 98.22(17) . . . . ?
O1 Al1 N2 C5 170.32(19) . . . . ?
O2 Al1 N2 C5 -90.78(19) . . . . ?
O3 Al1 N2 C5 73.2(2) . . . . ?
N1 Al1 N2 C5 -6.06(18) . . . . ?
O1 Al1 N2 C7 -69.19(18) . . . . ?
O2 Al1 N2 C7 29.7(2) . . . . ?
O3 Al1 N2 C7 -166.30(17) . . . . ?
N1 Al1 N2 C7 114.43(18) . . . . ?
O1 Al1 N2 C6 47.9(2) . . . . ?
O2 Al1 N2 C6 146.8(2) . . . . ?
O3 Al1 N2 C6 -49.2(2) . . . . ?
N1 Al1 N2 C6 -128.5(2) . . . . ?
O2 Al1 O1 C1 97.9(3) . . . . ?
O3 Al1 O1 C1 -23.7(3) . . . . ?
N2 Al1 O1 C1 -151.4(3) . . . . ?
N1 Al1 O1 C1 -137.8(4) . . . . ?
O1 Al1 O2 C10 156.0(2) . . . . ?
O3 Al1 O2 C10 -98.9(3) . . . . ?
N2 Al1 O2 C10 66.7(3) . . . . ?
N1 Al1 O2 C10 -11.4(3) . . . . ?
O1 Al1 O3 C21 171.3(2) . . . . ?
O2 Al1 O3 C21 65.3(2) . . . . ?
N2 Al1 O3 C21 -97.6(2) . . . . ?
N1 Al1 O3 C21 -22.6(2) . . . . ?
Al1 O1 C1 C3 -108.0(3) . . . . ?
Al1 O1 C1 C2 127.8(3) . . . . ?
C8 N1 C4 C5 165.8(2) . . . . ?
C19 N1 C4 C5 -74.5(3) . . . . ?
Al1 N1 C4 C5 44.3(2) . . . . ?
C7 N2 C5 C4 -87.1(3) . . . . ?
C6 N2 C5 C4 155.5(2) . . . . ?
Al1 N2 C5 C4 31.6(3) . . . . ?
N1 C4 C5 N2 -49.6(3) . . . . ?
C4 N1 C8 C9 -58.4(3) . . . . ?
C19 N1 C8 C9 -178.7(2) . . . . ?
Al1 N1 C8 C9 62.4(2) . . . . ?
N1 C8 C9 C14 133.7(2) . . . . ?
N1 C8 C9 C10 -53.5(3) . . . . ?
Al1 O2 C10 C9 25.7(4) . . . . ?
Al1 O2 C10 C11 -156.5(2) . . . . ?
C14 C9 C10 O2 -179.8(2) . . . . ?
C8 C9 C10 O2 7.5(4) . . . . ?
C14 C9 C10 C11 2.4(4) . . . . ?
C8 C9 C10 C11 -170.3(2) . . . . ?
O2 C10 C11 C12 -179.5(2) . . . . ?
C9 C10 C11 C12 -1.7(4) . . . . ?
O2 C10 C11 C15 -3.2(4) . . . . ?
C9 C10 C11 C15 174.6(2) . . . . ?
C10 C11 C12 C13 -0.2(4) . . . . ?
C15 C11 C12 C13 -176.5(3) . . . . ?
C11 C12 C13 C14 1.4(4) . . . . ?
C11 C12 C13 Br1 179.9(2) . . . . ?
C12 C13 C14 C9 -0.7(4) . . . . ?
Br1 C13 C14 C9 -179.16(18) . . . . ?
C10 C9 C14 C13 -1.2(4) . . . . ?
C8 C9 C14 C13 171.5(2) . . . . ?
C12 C11 C15 C17 114.5(3) . . . . ?
C10 C11 C15 C17 -61.7(3) . . . . ?
C12 C11 C15 C16 -124.4(3) . . . . ?
C10 C11 C15 C16 59.4(4) . . . . ?
C12 C11 C15 C18 -4.2(4) . . . . ?
C10 C11 C15 C18 179.7(3) . . . . ?
C4 N1 C19 C20 -173.1(2) . . . . ?
C8 N1 C19 C20 -51.9(3) . . . . ?
Al1 N1 C19 C20 67.9(2) . . . . ?
N1 C19 C20 C25 120.4(3) . . . . ?
N1 C19 C20 C21 -56.0(3) . . . . ?
Al1 O3 C21 C20 42.4(3) . . . . ?
Al1 O3 C21 C22 -137.3(2) . . . . ?
C25 C20 C21 O3 -176.3(2) . . . . ?
C19 C20 C21 O3 0.2(3) . . . . ?
C25 C20 C21 C22 3.5(4) . . . . ?
C19 C20 C21 C22 179.9(2) . . . . ?
O3 C21 C22 C23 176.7(2) . . . . ?
C20 C21 C22 C23 -3.0(4) . . . . ?
O3 C21 C22 C26 -2.9(4) . . . . ?
C20 C21 C22 C26 177.4(2) . . . . ?
C21 C22 C23 C24 0.4(4) . . . . ?
C26 C22 C23 C24 180.0(2) . . . . ?
C22 C23 C24 C25 1.9(4) . . . . ?
C22 C23 C24 Br2 -179.15(19) . . . . ?
C23 C24 C25 C20 -1.6(4) . . . . ?
Br2 C24 C25 C20 179.50(19) . . . . ?
C21 C20 C25 C24 -1.1(4) . . . . ?
C19 C20 C25 C24 -177.4(2) . . . . ?
C23 C22 C26 C27 1.1(3) . . . . ?
C21 C22 C26 C27 -179.3(2) . . . . ?
C23 C22 C26 C28 -118.1(3) . . . . ?
C21 C22 C26 C28 61.5(3) . . . . ?
C23 C22 C26 C29 119.8(3) . . . . ?
C21 C22 C26 C29 -60.6(3) . . . . ?
C7S C1S C2S C3S -179.0(14) . . . . ?
C6S C1S C2S C3S 0.0 . . . . ?
C1S C2S C3S C4S 0.0 . . . . ?
C2S C3S C4S C5S 0.0 . . . . ?
C3S C4S C5S C6S 0.0 . . . . ?
C4S C5S C6S C1S 0.0 . . . . ?
C7S C1S C6S C5S 179.0(14) . . . . ?
C2S C1S C6S C5S 0.0 . . . . ?
C7S' C1S' C2S' C3S' -173(3) . . . . ?
C6S' C1S' C2S' C3S' 0.0 . . . . ?
C1S' C2S' C3S' C4S' 0.0 . . . . ?
C2S' C3S' C4S' C5S' 0.0 . . . . ?
C3S' C4S' C5S' C6S' 0.0 . . . . ?
C4S' C5S' C6S' C1S' 0.0 . . . . ?
C7S' C1S' C6S' C5S' 173(3) . . . . ?
C2S' C1S' C6S' C5S' 0.0 . . . . ?
